data_7060800
loop_
_publ_author_name
'Metelitsa, Anatoly V.'
'Chernyshev, Anatoly V.'
'Voloshin, Nikolai'
'Demidov, Oleg P.'
'Solov'eva, Ekaterina'
'Rostovtseva, Irina A.'
'Gaeva, Elena'

_publ_section_title
;
 Photo-controlled bipolar absorption switches based on 5-dimethylamino
 substituted indoline spiropyrans with semipermanent merocyanines
;
_journal_name_full 'New Journal of Chemistry'
_journal_paper_doi 10.1039/D1NJ02371C
_journal_year 2021
_chemical_compound_source 'Rostov-on-Don, Russia'
_chemical_formula_moiety 'C40 H35 N3 O2'
_chemical_formula_sum 'C40 H35 N3 O2'
_chemical_formula_weight 589.71
_chemical_melting_point 478
_chemical_name_common 5-(4,5-Diphenyloxazol-2-yl)-N,N,1',3',3'-pentamethylspiro[benzo[f]chromene-3,2'-indolin]-5'-amine
_chemical_name_systematic
5-(4,5-Diphenyloxazol-2-yl)-N,N,1',3',3'-pentamethylspiro[benzo[f]chromene-3,2'-indolin]-5'-amine
_space_group_crystal_system triclinic
_space_group_IT_number 2
_space_group_name_Hall '-P 1'
_space_group_name_H-M_alt 'P -1'
_symmetry_cell_setting triclinic
_symmetry_Int_Tables_number 2
_symmetry_space_group_name_H-M 'P -1'
_atom_sites_solution_hydrogens geom
_atom_sites_solution_primary dual
_audit_creation_date 2021-03-18
_audit_creation_method
;
Olex2 1.2
(compiled 2018.05.29 svn.r3508 for OlexSys, GUI svn.r5506)
;
_audit_update_record
;
2021-03-20 deposited with the CCDC.	2021-07-05 downloaded from the CCDC.
;
_cell_angle_alpha 77.789(3)
_cell_angle_beta 74.227(3)
_cell_angle_gamma 85.006(3)
_cell_formula_units_Z 2
_cell_length_a 8.5067(3)
_cell_length_b 13.2176(5)
_cell_length_c 14.2579(6)
_cell_measurement_reflns_used 8032
_cell_measurement_temperature 100.00(10)
_cell_measurement_theta_max 75.6250
_cell_measurement_theta_min 3.2820
_cell_volume 1507.12(10)
_computing_cell_refinement 'CrysAlisPro 1.171.38.41 (Rigaku OD, 2015)'
_computing_data_collection 'CrysAlisPro 1.171.38.41 (Rigaku OD, 2015)'
_computing_data_reduction 'CrysAlisPro 1.171.38.41 (Rigaku OD, 2015)'
_computing_molecular_graphics 'Olex2 (Dolomanov et al., 2009)'
_computing_publication_material 'Olex2 (Dolomanov et al., 2009)'
_computing_structure_refinement 'ShelXL (Sheldrick, 2015)'
_computing_structure_solution 'ShelXT (Sheldrick, 2015)'
_diffrn_ambient_environment N~2~
_diffrn_ambient_temperature 100.00(10)
_diffrn_detector 'CCD plate'
_diffrn_detector_area_resol_mean 5.2529
_diffrn_detector_type AtlasS2
_diffrn_measured_fraction_theta_full 0.999
_diffrn_measured_fraction_theta_max 0.992
_diffrn_measurement_details
;
List of Runs (angles in degrees, time in seconds):

  # Type    Start    End  Width  t~exp~   \w     \q     \k     \f   Frames
#--------------------------------------------------------------------------
  1  \w    -65.00  30.00   1.00    3.81    --  -41.35  57.00   0.00   95
  2  \w    -58.00  33.00   1.00    3.81    --  -41.35  38.00 150.00   91
  3  \w   -112.00 -17.00   1.00    3.81    --  -41.35 -57.00-150.00   95
  4  \w     49.00  95.00   1.00    3.81    --   41.35-125.00-180.00   46
  5  \w      6.00  53.00   1.00    3.81    --   41.35 -99.00  60.00   47
  6  \w    108.00 135.00   1.00   15.25    --  112.00 -61.00-180.00   27
  7  \w     75.00 102.00   1.00   15.25    --  112.00 -61.00-180.00   27
  8  \w     31.00  56.00   1.00   15.25    --  112.00 -95.00-180.00   25
  9  \w     68.00  95.00   1.00   15.25    --  112.00-111.00 150.00   27
 10  \w    105.00 178.00   1.00   15.25    --  112.00 111.00 -90.00   73
 11  \w     62.00 109.00   1.00   15.25    --  112.00-111.00 -60.00   47
 12  \w    140.00 170.00   1.00   15.25    --  112.00  77.00 -30.00   30
 13  \w     85.00 177.00   1.00   15.25    --  112.00  30.00  30.00   92
 14  \w     53.00 106.00   1.00   15.25    --  112.00-111.00 -90.00   53
 15  \w     55.00  89.00   1.00   15.25    --  112.00 -45.00 -30.00   34
 16  \w     67.00 105.00   1.00   15.25    --  112.00-111.00-120.00   38
 17  \w     76.00 109.00   1.00   15.25    --  112.00-111.00  90.00   33
 18  \w    138.00 166.00   1.00   15.25    --  112.00  45.00 150.00   28
 19  \w     61.00  86.00   1.00   15.25    --  112.00 -95.00 -60.00   25
 20  \w     36.00 130.00   1.00   15.25    --  112.00 -30.00-180.00   94
 21  \w     83.00 109.00   1.00   15.25    --  112.00-111.00  30.00   26
 22  \w     37.00 107.00   1.00   15.25    --  112.00-111.00  60.00   70
 23  \w     51.00  78.00   1.00   15.25    --  112.00 -95.00 120.00   27
 24  \w     81.00 106.00   1.00   15.25    --  112.00 -95.00 120.00   25
 25  \w     36.00 109.00   1.00   15.25    --  112.00-111.00-150.00   73
 26  \w    104.00 148.00   1.00   15.25    --  112.00 111.00-150.00   44
 27  \w     36.00  73.00   1.00   15.25    --  112.00-111.00  90.00   37
 28  \w    111.00 141.00   1.00   15.25    --  112.00 -61.00-120.00   30
 29  \w     40.00 100.00   1.00   15.25    --  112.00 -95.00  90.00   60
 30  \w     58.00 116.00   1.00   15.25    --  112.00 -45.00 120.00   58
 31  \w     44.00  69.00   1.00   15.25    --  112.00 -61.00-120.00   25
 32  \w     95.00 122.00   1.00   15.25    --  112.00 178.00  60.00   27
 33  \w     85.00 160.00   1.00   15.25    --  112.00  61.00  90.00   75
 34  \w     36.00  75.00   1.00   15.25    --  112.00 -95.00 -30.00   39
 35  \w     78.00 103.00   1.00   15.25    --  112.00 -95.00 -30.00   25
 36  \w     31.00  71.00   1.00   15.25    --  112.00 -15.00 -90.00   40
 37  \w    132.00 159.00   1.00   15.25    --  112.00 -15.00 -90.00   27
 38  \w     82.00 107.00   1.00   15.25    --  112.00-111.00 -30.00   25
 39  \w     98.00 137.00   1.00   15.25    --  112.00  45.00 150.00   39
 40  \w     42.00  69.00   1.00   15.25    --  112.00   0.00 120.00   27
 41  \w     90.00 137.00   1.00   15.25    --  112.00 178.00-150.00   47
 42  \w     67.00 138.00   1.00   15.25    --  112.00 178.00 -60.00   71
 43  \w     70.00  95.00   1.00   15.25    --  112.00 178.00   0.00   25
 44  \w    116.00 141.00   1.00   15.25    --  112.00 -61.00   0.00   25
 45  \w     87.00 112.00   1.00   15.25    --  112.00 -87.00 -31.66   25
;
_diffrn_measurement_device 'four-circle diffractometer'
_diffrn_measurement_device_type 'SuperNova, Dual, Cu at zero, AtlasS2'
_diffrn_measurement_method '\w scans'
_diffrn_orient_matrix_type 'CrysAlisPro convention (1999,Acta A55,543-557)'
_diffrn_orient_matrix_UB_11 0.0968964000
_diffrn_orient_matrix_UB_12 -0.0675522000
_diffrn_orient_matrix_UB_13 0.0685751000
_diffrn_orient_matrix_UB_21 0.0576676000
_diffrn_orient_matrix_UB_22 -0.0724937000
_diffrn_orient_matrix_UB_23 -0.0751425000
_diffrn_orient_matrix_UB_31 0.1507786000
_diffrn_orient_matrix_UB_32 0.0664562000
_diffrn_orient_matrix_UB_33 -0.0525403000
_diffrn_radiation_monochromator mirror
_diffrn_radiation_probe x-ray
_diffrn_radiation_type CuK\a
_diffrn_radiation_wavelength 1.54184
_diffrn_reflns_av_R_equivalents 0.0262
_diffrn_reflns_av_unetI/netI 0.0296
_diffrn_reflns_Laue_measured_fraction_full 0.999
_diffrn_reflns_Laue_measured_fraction_max 0.992
_diffrn_reflns_limit_h_max 10
_diffrn_reflns_limit_h_min -9
_diffrn_reflns_limit_k_max 16
_diffrn_reflns_limit_k_min -15
_diffrn_reflns_limit_l_max 17
_diffrn_reflns_limit_l_min -17
_diffrn_reflns_number 18481
_diffrn_reflns_point_group_measured_fraction_full 0.999
_diffrn_reflns_point_group_measured_fraction_max 0.992
_diffrn_reflns_theta_full 67.684
_diffrn_reflns_theta_max 76.515
_diffrn_reflns_theta_min 3.285
_diffrn_source 'micro-focus sealed X-ray tube'
_diffrn_source_type 'SuperNova (Cu) X-ray Source'
_exptl_absorpt_coefficient_mu 0.630
_exptl_absorpt_correction_T_max 0.962
_exptl_absorpt_correction_T_min 0.868
_exptl_absorpt_correction_type analytical
_exptl_absorpt_process_details
;
CrysAlisPro 1.171.38.41 (Rigaku Oxford Diffraction, 2015)
Analytical numeric absorption correction using a multifaceted crystal
			model based on expressions derived by R.C. Clark & J.S. Reid.
(Clark, R. C. & Reid, J. S. (1995). Acta Cryst. A51, 887-897)
Empirical absorption correction using spherical harmonics,
 implemented in SCALE3 ABSPACK scaling algorithm.
;
_exptl_crystal_colour violet
_exptl_crystal_colour_primary violet
_exptl_crystal_density_diffrn 1.299
_exptl_crystal_description block
_exptl_crystal_F_000 624
_exptl_crystal_recrystallization_method 'Re-crystallisation from solvent: o-xylene'
_exptl_crystal_size_max 0.352
_exptl_crystal_size_mid 0.215
_exptl_crystal_size_min 0.087
_refine_diff_density_max 0.381
_refine_diff_density_min -0.277
_refine_diff_density_rms 0.069
_refine_ls_extinction_method none
_refine_ls_goodness_of_fit_ref 1.056
_refine_ls_hydrogen_treatment constr
_refine_ls_matrix_type full
_refine_ls_number_parameters 543
_refine_ls_number_reflns 6281
_refine_ls_number_restraints 157
_refine_ls_restrained_S_all 1.057
_refine_ls_R_factor_all 0.0622
_refine_ls_R_factor_gt 0.0514
_refine_ls_shift/su_max 0.000
_refine_ls_shift/su_mean 0.000
_refine_ls_structure_factor_coef Fsqd
_refine_ls_weighting_details 'w=1/[\s^2^(Fo^2^)+(0.0914P)^2^+0.4495P] where P=(Fo^2^+2Fc^2^)/3'
_refine_ls_weighting_scheme calc
_refine_ls_wR_factor_gt 0.1472
_refine_ls_wR_factor_ref 0.1606
_reflns_Friedel_coverage 0.000
_reflns_number_gt 5180
_reflns_number_total 6281
_reflns_threshold_expression 'I > 2\s(I)'
_cod_data_source_file d1nj02371c2.cif
_cod_data_source_block 631_100
_cod_database_code 7060800
_shelx_shelxl_version_number 2014/7
_chemical_oxdiff_formula 'C40 H35 N3 O2'
_shelx_space_group_comment
;
The symmetry employed for this shelxl refinement is uniquely defined
by the following loop, which should always be used as a source of
symmetry information in preference to the above space-group names.
They are only intended as comments.
;
_shelx_estimated_absorpt_t_max 0.947
_shelx_estimated_absorpt_t_min 0.809
_reflns_odcompleteness_completeness 99.96
_reflns_odcompleteness_iscentric 1
_reflns_odcompleteness_theta 66.97
_olex2_refinement_description
;
1. Others
 Fixed Uiso: H11(0.04) H31(0.042) H32(0.046) H29(0.044) H35(0.046) H25(0.047)
 H3(0.05) H6(0.05) H28(0.05) H9(0.053) H33(0.054) H20(0.041) H17(0.043)
 H26(0.056) H18(0.044) H2(0.053) H8(0.061) H27(0.056) H34(0.057) H7(0.058)
 H38A(0.064) H38B(0.064) H38C(0.064) H37A(0.054) H37B(0.054) H37C(0.054)
 H36A(0.06) H36B(0.06) H36C(0.06) H39A(0.069) H39B(0.069) H39C(0.069)
 H40A(0.079) H40B(0.079) H40C(0.079) H20'(0.115) H17'(0.125) H18'(0.141)
 H38D(0.186) H38E(0.186) H38F(0.186) H37D(0.155) H37E(0.155) H37F(0.155)
 H36D(0.152) H36E(0.152) H36F(0.152) H40D(0.217) H40E(0.217) H40F(0.217)
 H39D(0.195) H39E(0.195) H39F(0.195)
 Fixed X: H11(0.2456) H31(0.4135) H32(0.3086) H29(0.2565) H35(0.0892)
 H25(0.6718) H3(0.5778) H6(0.433) H28(0.3188) H9(0.1443) H33(0.0936)
 H20(0.8134) H17(1.116) H26(0.7329) H18(1.1816) H2(0.7356) H8(0.1264)
 H27(0.5549) H34(-0.0143) H7(0.267) H38A(0.8907) H38B(0.8737) H38C(1.0439)
 H37A(0.5428) H37B(0.4598) H37C(0.5136) H36A(0.8694) H36B(0.6827) H36C(0.7815)
 H39A(1.2626) H39B(1.1545) H39C(1.1181) H40A(0.999) H40B(1.0946) H40C(1.1883)
 H20'(1.0647) H17'(0.7239) H18'(0.9144) H38D(0.4757) H38E(0.583) H38F(0.5717)
 H37D(1.0129) H37E(1.1328) H37F(1.0158) H36D(0.8161) H36E(0.9943) H36F(0.8357)
 H40D(1.0908) H40E(1.1792) H40F(1.2783) H39D(1.0756) H39E(1.1972) H39F(1.0058)
 Fixed Y: H11(0.4979) H31(0.4828) H32(0.6101) H29(0.3128) H35(0.5769)
 H25(0.2233) H3(0.1891) H6(0.2987) H28(0.1939) H9(0.5661) H33(0.7205) H20(-
 0.0017) H17(0.2707) H26(0.1048) H18(0.1998) H2(0.0821) H8(0.551) H27(0.0881)
 H34(0.7039) H7(0.4154) H38A(0.3523) H38B(0.2977) H38C(0.2903) H37A(-0.0129)
 H37B(0.0464) H37C(0.1101) H36A(-0.0242) H36B(-0.0545) H36C(-0.0909)
 H39A(0.0991) H39B(0.0754) H39C(0.1783) H40A(-0.0978) H40B(-0.087) H40C(-
 0.0704) H20'(0.2365) H17'(-0.0526) H18'(-0.0157) H38D(0.0389) H38E(-0.0612)
 H38F(-0.0285) H37D(0.0924) H37E(0.1758) H37F(0.2066) H36D(0.3506) H36E(0.3472)
 H36F(0.3391) H40D(-0.0095) H40E(0.0696) H40F(0.0166) H39D(0.2784) H39E(0.2525)
 H39F(0.234)
 Fixed Z: H11(0.5281) H31(0.9424) H32(1.0354) H29(0.9909) H35(0.7774)
 H25(0.8046) H3(0.3061) H6(0.2273) H28(1.1232) H9(0.3802) H33(1.0008)
 H20(0.7758) H17(0.5519) H26(0.9373) H18(0.7029) H2(0.39) H8(0.2242)
 H27(1.0961) H34(0.8706) H7(0.1502) H38A(0.4487) H38B(0.362) H38C(0.3911)
 H37A(0.7209) H37B(0.6356) H37C(0.7049) H36A(0.5065) H36B(0.5298) H36C(0.6126)
 H39A(0.8334) H39B(0.9461) H39C(0.8719) H40A(0.8477) H40B(0.9274) H40C(0.8118)
 H20'(0.6255) H17'(0.7518) H18'(0.8308) H38D(0.6071) H38E(0.6398) H38F(0.5271)
 H37D(0.4145) H37E(0.4214) H37F(0.3482) H36D(0.4385) H36E(0.4565) H36F(0.5487)
 H40D(0.8782) H40E(0.9165) H40F(0.8258) H39D(0.7485) H39E(0.8192) H39F(0.8649)
;
_olex2_submission_special_instructions 'No special instructions were received'
_oxdiff_exptl_absorpt_empirical_details
;
Empirical correction (ABSPACK) includes:
- Absorption correction using spherical harmonics
- Frame scaling
;
_oxdiff_exptl_absorpt_empirical_full_max 1.542
_oxdiff_exptl_absorpt_empirical_full_min 0.708

loop_
_space_group_symop_operation_xyz
'x, y, z'
'-x, -y, -z'

loop_
_atom_site_label
_atom_site_type_symbol
_atom_site_fract_x
_atom_site_fract_y
_atom_site_fract_z
_atom_site_U_iso_or_equiv
_atom_site_adp_type
_atom_site_occupancy
_atom_site_site_symmetry_order
_atom_site_calc_flag
_atom_site_refinement_flags_posn
_atom_site_refinement_flags_adp
_atom_site_refinement_flags_occupancy
_atom_site_disorder_assembly
_atom_site_disorder_group
O1 O 0.45790(15) 0.31532(10) 0.71072(8) 0.0353(3) Uani 1 1 d . . . . .
O2 O 0.59303(15) 0.23558(10) 0.55138(9) 0.0383(3) Uani 1 1 d . . . . .
N1 N 0.31667(16) 0.46320(10) 0.68893(9) 0.0280(3) Uani 1 1 d . . . . .
N2 N 0.8743(3) 0.1986(2) 0.48883(16) 0.0349(5) Uani 0.883(3) 1 d D . P A 1
N3 N 1.0393(2) 0.04954(15) 0.84827(13) 0.0403(4) Uani 0.883(3) 1 d D . P A 1
C22 C 0.33084(19) 0.44108(13) 0.78604(11) 0.0302(3) Uani 1 1 d . . . . .
C12 C 0.40299(19) 0.37657(13) 0.54699(11) 0.0297(3) Uani 1 1 d . . . . .
C21 C 0.39414(19) 0.38700(13) 0.64862(11) 0.0318(3) Uani 1 1 d . . . . .
C30 C 0.2620(2) 0.51662(13) 0.85009(11) 0.0305(3) Uani 1 1 d . . . . .
C23 C 0.4150(2) 0.34969(13) 0.79989(11) 0.0315(3) Uani 1 1 d . . . . .
C13 C 0.49911(19) 0.29934(13) 0.49954(11) 0.0310(3) Uani 1 1 d . . . . .
C24 C 0.4578(2) 0.27991(13) 0.88443(12) 0.0336(3) Uani 1 1 d . . . . .
C10 C 0.3000(2) 0.43903(14) 0.40035(12) 0.0360(4) Uani 1 1 d . . . . .
C11 C 0.3078(2) 0.44509(13) 0.49691(12) 0.0331(3) Uani 1 1 d . . . . .
H11 H 0.2456 0.4979 0.5281 0.040 Uiso 1 1 calc R . . . .
C4 C 0.4909(2) 0.28840(14) 0.40594(12) 0.0341(4) Uani 1 1 d . . . . .
C16 C 0.9300(3) 0.17388(19) 0.57502(16) 0.0313(4) Uani 0.883(3) 1 d D . P A 1
C31 C 0.3263(2) 0.52756(14) 0.92753(12) 0.0346(4) Uani 1 1 d . . . . .
H31 H 0.4135 0.4828 0.9424 0.042 Uiso 1 1 calc R . . . .
C32 C 0.2637(2) 0.60332(14) 0.98298(12) 0.0381(4) Uani 1 1 d . . . . .
H32 H 0.3086 0.6101 1.0354 0.046 Uiso 1 1 calc R . . . .
C29 C 0.3533(2) 0.27053(14) 0.97968(12) 0.0365(4) Uani 1 1 d . . . . .
H29 H 0.2565 0.3128 0.9909 0.044 Uiso 1 1 calc R . . . .
C5 C 0.3897(2) 0.35847(14) 0.35496(12) 0.0356(4) Uani 1 1 d . . . . .
C15 C 0.8393(3) 0.09423(18) 0.64215(16) 0.0317(4) Uani 0.883(3) 1 d D . P A 1
C35 C 0.1344(2) 0.58325(15) 0.82981(13) 0.0380(4) Uani 1 1 d . . . . .
H35 H 0.0892 0.5769 0.7774 0.046 Uiso 1 1 calc R . . . .
C14 C 0.7103(3) 0.06515(17) 0.59782(18) 0.0330(5) Uani 0.883(3) 1 d D . P A 1
C19 C 1.0051(3) 0.09213(18) 0.75545(17) 0.0348(5) Uani 0.883(3) 1 d D . P A 1
C25 C 0.5996(2) 0.21743(15) 0.86925(13) 0.0394(4) Uani 1 1 d . . . . .
H25 H 0.6718 0.2233 0.8046 0.047 Uiso 1 1 calc R . . . .
C1 C 0.7145(2) 0.16041(14) 0.50835(13) 0.0362(4) Uani 1 1 d D . . . .
C3 C 0.5857(2) 0.20218(16) 0.36764(13) 0.0417(4) Uani 1 1 d . . . . .
H3 H 0.5778 0.1891 0.3061 0.050 Uiso 1 1 calc R . . . .
C6 C 0.3748(2) 0.35192(17) 0.25947(12) 0.0420(4) Uani 1 1 d . . . . .
H6 H 0.4330 0.2987 0.2273 0.050 Uiso 1 1 calc R . . . .
C28 C 0.3902(2) 0.19965(15) 1.05832(13) 0.0418(4) Uani 1 1 d . . . . .
H28 H 0.3188 0.1939 1.1232 0.050 Uiso 1 1 calc R . . . .
C9 C 0.2023(3) 0.51148(16) 0.35007(14) 0.0444(4) Uani 1 1 d . . . . .
H9 H 0.1443 0.5661 0.3802 0.053 Uiso 1 1 calc R . . . .
C33 C 0.1367(3) 0.66889(16) 0.96249(14) 0.0446(4) Uani 1 1 d . . . . .
H33 H 0.0936 0.7205 1.0008 0.054 Uiso 1 1 calc R . . . .
C20 C 0.8756(2) 0.05317(15) 0.73085(15) 0.0338(4) Uani 0.883(3) 1 d D . P A 1
H20 H 0.8134 -0.0017 0.7758 0.041 Uiso 0.883(3) 1 calc R . P A 1
C17 C 1.0560(2) 0.21500(16) 0.59704(15) 0.0355(4) Uani 0.883(3) 1 d D . P A 1
H17 H 1.1160 0.2707 0.5519 0.043 Uiso 0.883(3) 1 calc R . P A 1
C26 C 0.6357(3) 0.14678(16) 0.94808(15) 0.0464(4) Uani 1 1 d . . . . .
H26 H 0.7329 0.1048 0.9373 0.056 Uiso 1 1 calc R . . . .
C18 C 1.0937(2) 0.17285(16) 0.68746(16) 0.0369(4) Uani 0.883(3) 1 d D . P A 1
H18 H 1.1816 0.1998 0.7029 0.044 Uiso 0.883(3) 1 calc R . P A 1
C2 C 0.6836(2) 0.14070(17) 0.41574(14) 0.0441(4) Uani 1 1 d . . . . .
H2 H 0.7356 0.0821 0.3900 0.053 Uiso 1 1 calc R . . . .
C8 C 0.1917(3) 0.50251(18) 0.25797(15) 0.0506(5) Uani 1 1 d . . . . .
H8 H 0.1264 0.5510 0.2242 0.061 Uiso 1 1 calc R . . . .
C27 C 0.5307(3) 0.13723(16) 1.04247(14) 0.0466(4) Uani 1 1 d . . . . .
H27 H 0.5549 0.0881 1.0961 0.056 Uiso 1 1 calc R . . . .
C34 C 0.0726(3) 0.65869(17) 0.88536(15) 0.0473(5) Uani 1 1 d . . . . .
H34 H -0.0143 0.7039 0.8706 0.057 Uiso 1 1 calc R . . . .
C7 C 0.2771(3) 0.42179(18) 0.21343(13) 0.0482(5) Uani 1 1 d . . . . .
H7 H 0.2670 0.4154 0.1502 0.058 Uiso 1 1 calc R . . . .
C38 C 0.9247(3) 0.29226(18) 0.41687(16) 0.0426(5) Uani 0.883(3) 1 d D . P A 1
H38A H 0.8907 0.3523 0.4487 0.064 Uiso 0.883(3) 1 calc GR . P A 1
H38B H 0.8737 0.2977 0.3620 0.064 Uiso 0.883(3) 1 calc GR . P A 1
H38C H 1.0439 0.2903 0.3911 0.064 Uiso 0.883(3) 1 calc GR . P A 1
C37 C 0.5414(2) 0.05091(16) 0.67143(15) 0.0362(4) Uani 0.883(3) 1 d D . P A 1
H37A H 0.5428 -0.0129 0.7209 0.054 Uiso 0.883(3) 1 calc GR . P A 1
H37B H 0.4598 0.0464 0.6356 0.054 Uiso 0.883(3) 1 calc GR . P A 1
H37C H 0.5136 0.1101 0.7049 0.054 Uiso 0.883(3) 1 calc GR . P A 1
C36 C 0.7660(2) -0.03523(16) 0.55804(17) 0.0401(5) Uani 0.883(3) 1 d D . P A 1
H36A H 0.8694 -0.0242 0.5065 0.060 Uiso 0.883(3) 1 calc GR . P A 1
H36B H 0.6827 -0.0545 0.5298 0.060 Uiso 0.883(3) 1 calc GR . P A 1
H36C H 0.7815 -0.0909 0.6126 0.060 Uiso 0.883(3) 1 calc GR . P A 1
C39 C 1.1529(3) 0.1051(2) 0.87727(17) 0.0463(5) Uani 0.883(3) 1 d D . P A 1
H39A H 1.2626 0.0991 0.8334 0.069 Uiso 0.883(3) 1 calc GR . P A 1
H39B H 1.1545 0.0754 0.9461 0.069 Uiso 0.883(3) 1 calc GR . P A 1
H39C H 1.1181 0.1783 0.8719 0.069 Uiso 0.883(3) 1 calc GR . P A 1
C40 C 1.0839(3) -0.0604(2) 0.85973(19) 0.0527(6) Uani 0.883(3) 1 d D . P A 1
H40A H 0.9990 -0.0978 0.8477 0.079 Uiso 0.883(3) 1 calc GR . P A 1
H40B H 1.0946 -0.0870 0.9274 0.079 Uiso 0.883(3) 1 calc GR . P A 1
H40C H 1.1883 -0.0704 0.8118 0.079 Uiso 0.883(3) 1 calc GR . P A 1
N2' N 0.715(3) 0.0604(15) 0.5623(16) 0.082(7) Uani 0.117(3) 1 d D U P A 2
N3' N 1.122(4) 0.129(2) 0.789(2) 0.127(8) Uani 0.117(3) 1 d D U P A 2
C16' C 0.792(3) 0.0711(17) 0.6350(16) 0.065(5) Uani 0.117(3) 1 d D U P A 2
C15' C 0.900(3) 0.1506(19) 0.6002(16) 0.064(6) Uani 0.117(3) 1 d D U P A 2
C14' C 0.892(2) 0.2016(18) 0.4955(16) 0.051(6) Uani 0.117(3) 1 d D U P A 2
C19' C 1.033(4) 0.100(3) 0.728(2) 0.103(8) Uani 0.117(3) 1 d D U P A 2
C20' C 1.008(4) 0.173(2) 0.647(2) 0.096(7) Uani 0.117(3) 1 d D U P A 2
H20' H 1.0647 0.2365 0.6255 0.115 Uiso 0.117(3) 1 calc R U P A 2
C17' C 0.796(4) 0.003(2) 0.723(2) 0.104(7) Uani 0.117(3) 1 d D U P A 2
H17' H 0.7239 -0.0526 0.7518 0.125 Uiso 0.117(3) 1 calc R U P A 2
C18' C 0.915(4) 0.025(3) 0.767(2) 0.118(8) Uani 0.117(3) 1 d D U P A 2
H18' H 0.9144 -0.0157 0.8308 0.141 Uiso 0.117(3) 1 calc R U P A 2
C38' C 0.575(4) -0.003(3) 0.586(3) 0.124(12) Uani 0.117(3) 1 d D U P A 2
H38D H 0.4757 0.0389 0.6071 0.186 Uiso 0.117(3) 1 calc GR U P A 2
H38E H 0.5830 -0.0612 0.6398 0.186 Uiso 0.117(3) 1 calc GR U P A 2
H38F H 0.5717 -0.0285 0.5271 0.186 Uiso 0.117(3) 1 calc GR U P A 2
C37' C 1.025(3) 0.166(2) 0.412(2) 0.103(9) Uani 0.117(3) 1 d D U P A 2
H37D H 1.0129 0.0924 0.4145 0.155 Uiso 0.117(3) 1 calc GR U P A 2
H37E H 1.1328 0.1758 0.4214 0.155 Uiso 0.117(3) 1 calc GR U P A 2
H37F H 1.0158 0.2066 0.3482 0.155 Uiso 0.117(3) 1 calc GR U P A 2
C36' C 0.884(4) 0.3205(16) 0.484(2) 0.102(9) Uani 0.117(3) 1 d D U P A 2
H36D H 0.8161 0.3506 0.4385 0.152 Uiso 0.117(3) 1 calc GR U P A 2
H36E H 0.9943 0.3472 0.4565 0.152 Uiso 0.117(3) 1 calc GR U P A 2
H36F H 0.8357 0.3391 0.5487 0.152 Uiso 0.117(3) 1 calc GR U P A 2
C40' C 1.172(7) 0.045(3) 0.858(3) 0.145(13) Uani 0.117(3) 1 d D U P A 2
H40D H 1.0908 -0.0095 0.8782 0.217 Uiso 0.117(3) 1 calc GR U P A 2
H40E H 1.1792 0.0696 0.9165 0.217 Uiso 0.117(3) 1 calc GR U P A 2
H40F H 1.2783 0.0166 0.8258 0.217 Uiso 0.117(3) 1 calc GR U P A 2
C39' C 1.098(5) 0.231(3) 0.807(3) 0.130(11) Uani 0.117(3) 1 d D U P A 2
H39D H 1.0756 0.2784 0.7485 0.195 Uiso 0.117(3) 1 calc GR U P A 2
H39E H 1.1972 0.2525 0.8192 0.195 Uiso 0.117(3) 1 calc GR U P A 2
H39F H 1.0058 0.2340 0.8649 0.195 Uiso 0.117(3) 1 calc GR U P A 2

loop_
_atom_site_aniso_label
_atom_site_aniso_U_11
_atom_site_aniso_U_22
_atom_site_aniso_U_33
_atom_site_aniso_U_23
_atom_site_aniso_U_13
_atom_site_aniso_U_12
O1 0.0410(6) 0.0437(6) 0.0240(5) -0.0106(5) -0.0122(4) 0.0051(5)
O2 0.0380(6) 0.0520(7) 0.0289(6) -0.0159(5) -0.0136(5) 0.0128(5)
N1 0.0299(6) 0.0355(7) 0.0194(6) -0.0056(5) -0.0077(5) -0.0007(5)
N2 0.0341(12) 0.0420(11) 0.0284(9) -0.0077(8) -0.0086(8) 0.0029(9)
N3 0.0367(8) 0.0495(10) 0.0380(9) -0.0074(7) -0.0175(7) 0.0036(7)
C22 0.0314(7) 0.0398(8) 0.0213(7) -0.0072(6) -0.0090(5) -0.0009(6)
C12 0.0321(7) 0.0376(8) 0.0211(7) -0.0061(6) -0.0082(5) -0.0045(6)
C21 0.0323(7) 0.0423(8) 0.0229(7) -0.0080(6) -0.0083(6) -0.0049(6)
C30 0.0335(7) 0.0351(8) 0.0222(7) -0.0057(6) -0.0065(6) 0.0000(6)
C23 0.0340(8) 0.0419(8) 0.0215(7) -0.0110(6) -0.0092(6) 0.0015(6)
C13 0.0302(7) 0.0404(8) 0.0242(7) -0.0074(6) -0.0089(6) -0.0028(6)
C24 0.0395(8) 0.0383(8) 0.0267(7) -0.0092(6) -0.0135(6) 0.0022(7)
C10 0.0391(8) 0.0451(9) 0.0254(8) 0.0000(7) -0.0139(6) -0.0092(7)
C11 0.0371(8) 0.0375(8) 0.0266(7) -0.0060(6) -0.0121(6) -0.0008(6)
C4 0.0340(8) 0.0469(9) 0.0229(7) -0.0092(6) -0.0065(6) -0.0072(7)
C16 0.0290(10) 0.0354(11) 0.0285(10) -0.0071(8) -0.0073(8) 0.0060(8)
C31 0.0401(8) 0.0393(8) 0.0262(7) -0.0085(6) -0.0118(6) 0.0045(7)
C32 0.0481(10) 0.0420(9) 0.0261(7) -0.0102(7) -0.0103(7) -0.0002(7)
C29 0.0416(9) 0.0419(9) 0.0284(8) -0.0092(7) -0.0133(7) 0.0050(7)
C5 0.0368(8) 0.0481(9) 0.0228(7) -0.0035(6) -0.0086(6) -0.0122(7)
C15 0.0261(10) 0.0344(11) 0.0346(10) -0.0097(8) -0.0071(8) 0.0032(8)
C35 0.0386(8) 0.0464(9) 0.0303(8) -0.0092(7) -0.0123(7) 0.0068(7)
C14 0.0282(9) 0.0379(10) 0.0341(11) -0.0119(8) -0.0072(8) 0.0013(7)
C19 0.0327(10) 0.0395(10) 0.0337(10) -0.0095(8) -0.0121(8) 0.0077(8)
C25 0.0437(9) 0.0467(10) 0.0313(8) -0.0120(7) -0.0154(7) 0.0081(7)
C1 0.0321(8) 0.0449(9) 0.0342(8) -0.0156(7) -0.0088(6) 0.0051(7)
C3 0.0409(9) 0.0593(11) 0.0293(8) -0.0196(8) -0.0084(7) -0.0001(8)
C6 0.0458(10) 0.0586(11) 0.0241(8) -0.0067(7) -0.0108(7) -0.0129(8)
C28 0.0500(10) 0.0485(10) 0.0275(8) -0.0047(7) -0.0138(7) -0.0004(8)
C9 0.0499(10) 0.0498(10) 0.0348(9) 0.0007(8) -0.0194(8) -0.0035(8)
C33 0.0509(10) 0.0450(10) 0.0384(9) -0.0175(8) -0.0086(8) 0.0084(8)
C20 0.0327(9) 0.0341(9) 0.0328(9) -0.0043(7) -0.0082(7) 0.0028(7)
C17 0.0323(9) 0.0377(10) 0.0357(10) -0.0068(8) -0.0080(7) -0.0003(7)
C26 0.0498(10) 0.0509(10) 0.0416(10) -0.0105(8) -0.0211(8) 0.0146(8)
C18 0.0304(9) 0.0417(10) 0.0413(10) -0.0098(8) -0.0133(8) 0.0018(8)
C2 0.0405(9) 0.0579(11) 0.0387(9) -0.0254(8) -0.0091(7) 0.0075(8)
C8 0.0570(12) 0.0611(12) 0.0356(9) 0.0081(9) -0.0266(9) -0.0086(10)
C27 0.0580(11) 0.0499(10) 0.0348(9) -0.0024(8) -0.0244(8) 0.0081(9)
C34 0.0453(10) 0.0519(11) 0.0464(10) -0.0151(9) -0.0161(8) 0.0167(8)
C7 0.0556(11) 0.0661(12) 0.0256(8) 0.0000(8) -0.0179(8) -0.0149(10)
C38 0.0400(10) 0.0498(12) 0.0341(10) -0.0009(9) -0.0094(8) 0.0000(9)
C37 0.0304(9) 0.0440(10) 0.0356(10) -0.0137(8) -0.0067(7) -0.0005(7)
C36 0.0346(9) 0.0413(10) 0.0465(11) -0.0179(9) -0.0075(8) 0.0014(8)
C39 0.0447(11) 0.0600(13) 0.0390(11) -0.0116(10) -0.0185(9) 0.0020(10)
C40 0.0581(14) 0.0522(13) 0.0506(13) -0.0009(10) -0.0288(11) 0.0084(11)
N2' 0.070(10) 0.092(11) 0.081(10) -0.022(8) -0.007(8) -0.018(7)
N3' 0.115(12) 0.145(11) 0.128(11) -0.023(8) -0.053(9) 0.012(8)
C16' 0.068(10) 0.045(8) 0.069(8) -0.009(6) -0.001(7) 0.008(6)
C15' 0.064(10) 0.058(9) 0.072(8) -0.027(6) -0.013(7) 0.007(7)
C14' 0.014(8) 0.057(9) 0.072(8) -0.006(7) 0.004(6) -0.016(7)
C19' 0.097(12) 0.114(12) 0.099(12) -0.022(7) -0.034(9) 0.017(8)
C20' 0.093(11) 0.103(11) 0.099(10) -0.029(7) -0.034(8) 0.008(8)
C17' 0.120(11) 0.087(10) 0.100(10) -0.004(7) -0.031(8) -0.001(8)
C18' 0.124(12) 0.118(12) 0.114(11) -0.018(8) -0.043(9) 0.008(8)
C38' 0.122(17) 0.113(18) 0.14(2) -0.021(15) -0.039(14) -0.036(14)
C37' 0.101(16) 0.103(15) 0.091(12) -0.043(13) 0.017(12) -0.003(13)
C36' 0.138(19) 0.067(9) 0.092(15) -0.019(9) -0.018(14) 0.009(12)
C40' 0.15(2) 0.175(18) 0.111(19) -0.015(14) -0.061(16) 0.012(17)
C39' 0.114(18) 0.147(13) 0.13(2) -0.029(13) -0.022(15) -0.036(14)

loop_
_atom_type_symbol
_atom_type_description
_atom_type_scat_dispersion_real
_atom_type_scat_dispersion_imag
_atom_type_scat_source
C C 0.0181 0.0091 'International Tables Vol C Tables 4.2.6.8 and 6.1.1.4'
H H 0.0000 0.0000 'International Tables Vol C Tables 4.2.6.8 and 6.1.1.4'
N N 0.0311 0.0180 'International Tables Vol C Tables 4.2.6.8 and 6.1.1.4'
O O 0.0492 0.0322 'International Tables Vol C Tables 4.2.6.8 and 6.1.1.4'

loop_
_exptl_crystal_face_index_h
_exptl_crystal_face_index_k
_exptl_crystal_face_index_l
_exptl_crystal_face_perp_dist
0 4 -7 0.1608
-5 0 -4 0.1113
2 6 -3 0.1619
-4 5 -4 0.0988
3 -7 1 0.0665
-2 8 1 0.0429
-4 -5 1 0.1425
0 8 4 0.0415
1 8 6 0.0583
-3 -5 -8 0.1063
4 -5 1 0.0715
-4 4 -1 0.0794
3 -7 -2 0.0478
-3 7 2 0.0494
2 -7 -2 0.0399
3 -6 -5 0.0793
-1 8 4 0.0388
1 -8 -4 0.0462
1 7 6 0.0572
-1 -7 -6 0.0645
1 -4 -8 0.1238
2 4 9 0.1160
3 3 8 0.0867

loop_
_geom_angle_atom_site_label_1
_geom_angle_atom_site_label_2
_geom_angle_atom_site_label_3
_geom_angle
_geom_angle_site_symmetry_1
_geom_angle_site_symmetry_3
_geom_angle_publ_flag
C21 O1 C23 104.95(13) . . ?
C13 O2 C1 123.25(13) . . ?
C21 N1 C22 105.34(13) . . ?
C16 N2 C1 110.1(2) . . ?
C16 N2 C38 120.3(2) . . ?
C1 N2 C38 121.1(2) . . ?
C19 N3 C39 116.53(18) . . ?
C19 N3 C40 113.13(19) . . ?
C39 N3 C40 110.66(18) . . ?
N1 C22 C30 118.40(14) . . ?
C23 C22 N1 108.32(14) . . ?
C23 C22 C30 133.25(14) . . ?
C13 C12 C21 123.99(15) . . ?
C11 C12 C21 116.85(15) . . ?
C11 C12 C13 119.14(14) . . ?
O1 C21 C12 122.53(15) . . ?
N1 C21 O1 113.67(13) . . ?
N1 C21 C12 123.70(15) . . ?
C31 C30 C22 122.17(15) . . ?
C35 C30 C22 119.15(15) . . ?
C35 C30 C31 118.59(15) . . ?
O1 C23 C24 116.26(14) . . ?
C22 C23 O1 107.70(14) . . ?
C22 C23 C24 135.87(15) . . ?
O2 C13 C12 116.60(14) . . ?
O2 C13 C4 122.49(16) . . ?
C4 C13 C12 120.87(16) . . ?
C29 C24 C23 120.68(16) . . ?
C29 C24 C25 119.17(16) . . ?
C25 C24 C23 120.05(15) . . ?
C11 C10 C5 118.97(16) . . ?
C11 C10 C9 120.59(18) . . ?
C5 C10 C9 120.44(16) . . ?
C12 C11 C10 121.84(16) . . ?
C12 C11 H11 119.1 . . ?
C10 C11 H11 119.1 . . ?
C13 C4 C5 119.75(16) . . ?
C13 C4 C3 116.09(16) . . ?
C5 C4 C3 124.14(15) . . ?
C15 C16 N2 109.8(2) . . ?
C17 C16 N2 129.4(2) . . ?
C17 C16 C15 120.8(2) . . ?
C30 C31 H31 119.7 . . ?
C32 C31 C30 120.54(16) . . ?
C32 C31 H31 119.7 . . ?
C31 C32 H32 119.8 . . ?
C33 C32 C31 120.45(17) . . ?
C33 C32 H32 119.8 . . ?
C24 C29 H29 119.9 . . ?
C28 C29 C24 120.29(17) . . ?
C28 C29 H29 119.9 . . ?
C10 C5 C4 119.32(15) . . ?
C10 C5 C6 117.76(17) . . ?
C6 C5 C4 122.92(18) . . ?
C16 C15 C14 108.88(19) . . ?
C20 C15 C16 120.7(2) . . ?
C20 C15 C14 130.4(2) . . ?
C30 C35 H35 119.7 . . ?
C34 C35 C30 120.57(17) . . ?
C34 C35 H35 119.7 . . ?
C15 C14 C1 101.29(17) . . ?
C15 C14 C37 113.45(19) . . ?
C15 C14 C36 109.26(18) . . ?
C37 C14 C1 112.93(17) . . ?
C37 C14 C36 109.41(17) . . ?
C36 C14 C1 110.24(18) . . ?
C20 C19 N3 119.3(2) . . ?
C18 C19 N3 122.47(19) . . ?
C18 C19 C20 118.22(19) . . ?
C24 C25 H25 119.9 . . ?
C26 C25 C24 120.29(17) . . ?
C26 C25 H25 119.9 . . ?
O2 C1 C14 104.41(14) . . ?
O2 C1 C2 110.82(14) . . ?
O2 C1 C14' 107.7(9) . . ?
N2 C1 O2 109.17(16) . . ?
N2 C1 C14 102.91(16) . . ?
N2 C1 C2 110.85(16) . . ?
C2 C1 C14 118.08(17) . . ?
C2 C1 C14' 115.2(8) . . ?
N2' C1 O2 117.9(11) . . ?
N2' C1 C2 100.4(9) . . ?
N2' C1 C14' 104.9(13) . . ?
C4 C3 H3 118.8 . . ?
C2 C3 C4 122.40(16) . . ?
C2 C3 H3 118.8 . . ?
C5 C6 H6 119.7 . . ?
C7 C6 C5 120.6(2) . . ?
C7 C6 H6 119.7 . . ?
C29 C28 H28 119.9 . . ?
C27 C28 C29 120.20(17) . . ?
C27 C28 H28 119.9 . . ?
C10 C9 H9 120.1 . . ?
C8 C9 C10 119.9(2) . . ?
C8 C9 H9 120.1 . . ?
C32 C33 H33 120.3 . . ?
C32 C33 C34 119.31(17) . . ?
C34 C33 H33 120.3 . . ?
C15 C20 C19 120.18(19) . . ?
C15 C20 H20 119.9 . . ?
C19 C20 H20 119.9 . . ?
C16 C17 H17 120.7 . . ?
C16 C17 C18 118.53(19) . . ?
C18 C17 H17 120.7 . . ?
C25 C26 H26 119.9 . . ?
C27 C26 C25 120.27(18) . . ?
C27 C26 H26 119.9 . . ?
C19 C18 C17 121.55(18) . . ?
C19 C18 H18 119.2 . . ?
C17 C18 H18 119.2 . . ?
C1 C2 H2 118.7 . . ?
C3 C2 C1 122.56(17) . . ?
C3 C2 H2 118.7 . . ?
C9 C8 H8 120.0 . . ?
C9 C8 C7 120.08(19) . . ?
C7 C8 H8 120.0 . . ?
C28 C27 H27 120.1 . . ?
C26 C27 C28 119.78(17) . . ?
C26 C27 H27 120.1 . . ?
C35 C34 C33 120.53(18) . . ?
C35 C34 H34 119.7 . . ?
C33 C34 H34 119.7 . . ?
C6 C7 C8 121.25(17) . . ?
C6 C7 H7 119.4 . . ?
C8 C7 H7 119.4 . . ?
N2 C38 H38A 109.5 . . ?
N2 C38 H38B 109.5 . . ?
N2 C38 H38C 109.5 . . ?
H38A C38 H38B 109.5 . . ?
H38A C38 H38C 109.5 . . ?
H38B C38 H38C 109.5 . . ?
C14 C37 H37A 109.5 . . ?
C14 C37 H37B 109.5 . . ?
C14 C37 H37C 109.5 . . ?
H37A C37 H37B 109.5 . . ?
H37A C37 H37C 109.5 . . ?
H37B C37 H37C 109.5 . . ?
C14 C36 H36A 109.5 . . ?
C14 C36 H36B 109.5 . . ?
C14 C36 H36C 109.5 . . ?
H36A C36 H36B 109.5 . . ?
H36A C36 H36C 109.5 . . ?
H36B C36 H36C 109.5 . . ?
N3 C39 H39A 109.5 . . ?
N3 C39 H39B 109.5 . . ?
N3 C39 H39C 109.5 . . ?
H39A C39 H39B 109.5 . . ?
H39A C39 H39C 109.5 . . ?
H39B C39 H39C 109.5 . . ?
N3 C40 H40A 109.5 . . ?
N3 C40 H40B 109.5 . . ?
N3 C40 H40C 109.5 . . ?
H40A C40 H40B 109.5 . . ?
H40A C40 H40C 109.5 . . ?
H40B C40 H40C 109.5 . . ?
C1 N2' C16' 102.3(14) . . ?
C1 N2' C38' 121(2) . . ?
C16' N2' C38' 122(2) . . ?
C19' N3' C40' 114(2) . . ?
C39' N3' C19' 118(2) . . ?
C39' N3' C40' 122(3) . . ?
C15' C16' N2' 111.1(15) . . ?
C15' C16' C17' 118.6(17) . . ?
C17' C16' N2' 129.0(18) . . ?
C16' C15' C14' 108.5(14) . . ?
C20' C15' C16' 126.0(18) . . ?
C20' C15' C14' 125.2(18) . . ?
C15' C14' C1 94.4(12) . . ?
C15' C14' C37' 115(2) . . ?
C15' C14' C36' 110.4(19) . . ?
C37' C14' C1 114.2(18) . . ?
C37' C14' C36' 111.8(18) . . ?
C36' C14' C1 109.8(18) . . ?
C20' C19' N3' 118(2) . . ?
C18' C19' N3' 121(2) . . ?
C18' C19' C20' 115(2) . . ?
C15' C20' C19' 117.2(19) . . ?
C15' C20' H20' 121.4 . . ?
C19' C20' H20' 121.4 . . ?
C16' C17' H17' 122.9 . . ?
C16' C17' C18' 114(2) . . ?
C18' C17' H17' 122.9 . . ?
C19' C18' C17' 127(2) . . ?
C19' C18' H18' 116.3 . . ?
C17' C18' H18' 116.3 . . ?
N2' C38' H38D 109.5 . . ?
N2' C38' H38E 109.5 . . ?
N2' C38' H38F 109.5 . . ?
H38D C38' H38E 109.5 . . ?
H38D C38' H38F 109.5 . . ?
H38E C38' H38F 109.5 . . ?
C14' C37' H37D 109.5 . . ?
C14' C37' H37E 109.5 . . ?
C14' C37' H37F 109.5 . . ?
H37D C37' H37E 109.5 . . ?
H37D C37' H37F 109.5 . . ?
H37E C37' H37F 109.5 . . ?
C14' C36' H36D 109.5 . . ?
C14' C36' H36E 109.5 . . ?
C14' C36' H36F 109.5 . . ?
H36D C36' H36E 109.5 . . ?
H36D C36' H36F 109.5 . . ?
H36E C36' H36F 109.5 . . ?
N3' C40' H40D 109.5 . . ?
N3' C40' H40E 109.5 . . ?
N3' C40' H40F 109.5 . . ?
H40D C40' H40E 109.5 . . ?
H40D C40' H40F 109.5 . . ?
H40E C40' H40F 109.5 . . ?
N3' C39' H39D 109.5 . . ?
N3' C39' H39E 109.5 . . ?
N3' C39' H39F 109.5 . . ?
H39D C39' H39E 109.5 . . ?
H39D C39' H39F 109.5 . . ?
H39E C39' H39F 109.5 . . ?

loop_
_geom_bond_atom_site_label_1
_geom_bond_atom_site_label_2
_geom_bond_distance
_geom_bond_site_symmetry_2
_geom_bond_publ_flag
O1 C21 1.339(2) . ?
O1 C23 1.3853(18) . ?
O2 C13 1.355(2) . ?
O2 C1 1.472(2) . ?
N1 C22 1.3894(19) . ?
N1 C21 1.305(2) . ?
N2 C16 1.400(3) . ?
N2 C1 1.427(3) . ?
N2 C38 1.444(3) . ?
N3 C19 1.421(3) . ?
N3 C39 1.454(3) . ?
N3 C40 1.456(3) . ?
C22 C30 1.472(2) . ?
C22 C23 1.355(2) . ?
C12 C21 1.465(2) . ?
C12 C13 1.419(2) . ?
C12 C11 1.378(2) . ?
C30 C31 1.396(2) . ?
C30 C35 1.391(2) . ?
C23 C24 1.465(2) . ?
C13 C4 1.393(2) . ?
C24 C29 1.393(2) . ?
C24 C25 1.394(3) . ?
C10 C11 1.415(2) . ?
C10 C5 1.420(3) . ?
C10 C9 1.420(3) . ?
C11 H11 0.9500 . ?
C4 C5 1.430(3) . ?
C4 C3 1.453(3) . ?
C16 C15 1.391(3) . ?
C16 C17 1.378(3) . ?
C31 H31 0.9500 . ?
C31 C32 1.387(2) . ?
C32 H32 0.9500 . ?
C32 C33 1.381(3) . ?
C29 H29 0.9500 . ?
C29 C28 1.389(2) . ?
C5 C6 1.422(2) . ?
C15 C14 1.518(3) . ?
C15 C20 1.372(3) . ?
C35 H35 0.9500 . ?
C35 C34 1.384(3) . ?
C14 C1 1.587(3) . ?
C14 C37 1.531(3) . ?
C14 C36 1.539(3) . ?
C19 C20 1.409(3) . ?
C19 C18 1.397(3) . ?
C25 H25 0.9500 . ?
C25 C26 1.387(3) . ?
C1 C2 1.492(2) . ?
C1 N2' 1.382(17) . ?
C1 C14' 1.602(18) . ?
C3 H3 0.9500 . ?
C3 C2 1.334(3) . ?
C6 H6 0.9500 . ?
C6 C7 1.372(3) . ?
C28 H28 0.9500 . ?
C28 C27 1.386(3) . ?
C9 H9 0.9500 . ?
C9 C8 1.371(3) . ?
C33 H33 0.9500 . ?
C33 C34 1.388(3) . ?
C20 H20 0.9500 . ?
C17 H17 0.9500 . ?
C17 C18 1.402(3) . ?
C26 H26 0.9500 . ?
C26 C27 1.386(3) . ?
C18 H18 0.9500 . ?
C2 H2 0.9500 . ?
C8 H8 0.9500 . ?
C8 C7 1.404(3) . ?
C27 H27 0.9500 . ?
C34 H34 0.9500 . ?
C7 H7 0.9500 . ?
C38 H38A 0.9800 . ?
C38 H38B 0.9800 . ?
C38 H38C 0.9800 . ?
C37 H37A 0.9800 . ?
C37 H37B 0.9800 . ?
C37 H37C 0.9800 . ?
C36 H36A 0.9800 . ?
C36 H36B 0.9800 . ?
C36 H36C 0.9800 . ?
C39 H39A 0.9800 . ?
C39 H39B 0.9800 . ?
C39 H39C 0.9800 . ?
C40 H40A 0.9800 . ?
C40 H40B 0.9800 . ?
C40 H40C 0.9800 . ?
N2' C16' 1.401(17) . ?
N2' C38' 1.434(18) . ?
N3' C19' 1.421(17) . ?
N3' C40' 1.439(18) . ?
N3' C39' 1.411(19) . ?
C16' C15' 1.380(17) . ?
C16' C17' 1.390(17) . ?
C15' C14' 1.519(17) . ?
C15' C20' 1.360(17) . ?
C14' C37' 1.524(18) . ?
C14' C36' 1.541(18) . ?
C19' C20' 1.398(18) . ?
C19' C18' 1.388(19) . ?
C20' H20' 0.9500 . ?
C17' H17' 0.9500 . ?
C17' C18' 1.405(18) . ?
C18' H18' 0.9500 . ?
C38' H38D 0.9800 . ?
C38' H38E 0.9800 . ?
C38' H38F 0.9800 . ?
C37' H37D 0.9800 . ?
C37' H37E 0.9800 . ?
C37' H37F 0.9800 . ?
C36' H36D 0.9800 . ?
C36' H36E 0.9800 . ?
C36' H36F 0.9800 . ?
C40' H40D 0.9800 . ?
C40' H40E 0.9800 . ?
C40' H40F 0.9800 . ?
C39' H39D 0.9800 . ?
C39' H39E 0.9800 . ?
C39' H39F 0.9800 . ?

loop_
_exptl_oxdiff_crystal_face_indexfrac_h
_exptl_oxdiff_crystal_face_indexfrac_k
_exptl_oxdiff_crystal_face_indexfrac_l
_exptl_oxdiff_crystal_face_x
_exptl_oxdiff_crystal_face_y
_exptl_oxdiff_crystal_face_z
-0.0166 3.7474 -7.0905 -0.7410 0.2602 0.6191
-5.3840 -0.2113 -4.2131 -0.7963 0.0214 -0.6045
2.4454 6.2413 -2.6632 -0.3673 -0.1113 0.9234
-3.7120 4.9586 -3.8430 -0.9582 -0.2848 -0.0282
3.1424 -6.5147 1.1495 0.8234 0.5671 -0.0195
-1.5954 7.9528 1.4308 -0.5937 -0.7760 0.2128
-4.1243 -4.6983 1.2535 0.0037 0.0086 -1.0000
-0.4386 8.1108 3.9381 -0.3203 -0.9092 0.2660
0.8363 7.5791 5.9461 -0.0232 -0.9480 0.3174
-2.9278 -4.5769 -8.2360 -0.5393 0.7818 -0.3129
4.2646 -4.8513 0.7077 0.7895 0.5444 0.2834
-4.4695 4.3977 -0.5948 -0.7709 -0.5319 -0.3504
2.9757 -6.5774 -1.8742 0.6041 0.7893 0.1100
-2.6560 6.9915 1.7784 -0.6077 -0.7936 -0.0293
2.2973 -7.3811 -1.6638 0.6071 0.7926 -0.0567
2.6882 -5.5633 -4.6245 0.3192 0.9058 0.2786
-0.7179 7.9353 4.0739 -0.3262 -0.9228 0.2051
0.8585 -7.8321 -4.1423 0.3282 0.9286 -0.1734
0.6482 7.4710 6.0816 -0.0248 -0.9612 0.2747
-0.5190 -7.3831 -6.1755 0.0250 0.9693 -0.2444
0.6267 -3.5039 -8.3117 -0.2726 0.9147 0.2983
1.9534 3.5625 9.0049 0.5661 -0.8223 0.0582
3.3844 3.0818 8.4366 0.6983 -0.6622 0.2718
